data_2243080
loop_
_publ_author_name
'Hayani, Sonia'
'Filali Baba, Yassir'
'H\"okelek, Tuncer'
'Ouazzani Chahdi, Fouad'
'Mague, Joel T.'
'Sebbar, Nada Kheira'
'Kandri Rodi, Youssef'

_publ_section_title
;
 Crystal structure, Hirshfeld surface analysis and interaction energy and
 DFT studies of 2-chloroethyl
 2-oxo-1-(prop-2-yn-1-yl)-1,2-dihydroquinoline-4-carboxylate
;
_journal_coeditor_code LH5918
_journal_issue 10
_journal_name_full 'Acta Crystallographica Section E'
_journal_page_first 1411
_journal_page_last 1417
_journal_paper_doi 10.1107/S2056989019012283
_journal_volume 75
_journal_year 2019
_chemical_formula_iupac 'C15 H12 Cl N O3'
_chemical_formula_moiety 'C15 H12 Cl N O3'
_chemical_formula_sum 'C15 H12 Cl N O3'
_chemical_formula_weight 289.71
_chemical_name_systematic
;
2-Chloroethyl
2-oxo-1-(prop-2-yn-1-yl)-1,2-dihydroquinoline-4-carboxylate
;
_space_group_crystal_system monoclinic
_space_group_IT_number 14
_space_group_name_Hall '-P 2yn'
_space_group_name_H-M_alt 'P 1 21/n 1'
_symmetry_space_group_name_Hall '-P 2yn'
_symmetry_space_group_name_H-M 'P 1 21/n 1'
_atom_sites_solution_hydrogens geom
_atom_sites_solution_primary 'dual space'
_atom_sites_solution_secondary difmap
_audit_creation_method SHELXL-2018/1
_cell_angle_alpha 90
_cell_angle_beta 92.784(2)
_cell_angle_gamma 90
_cell_formula_units_Z 4
_cell_length_a 7.1809(2)
_cell_length_b 21.4466(5)
_cell_length_c 8.9173(2)
_cell_measurement_reflns_used 6719
_cell_measurement_temperature 150(2)
_cell_measurement_theta_max 69.868
_cell_measurement_theta_min 4.122
_cell_volume 1371.70(6)
_computing_cell_refinement
;
<i>SAINT</i> (Bruker, 2016)
;
_computing_data_collection
;
<i>APEX3</i> (Bruker, 2016)
;
_computing_data_reduction
;
<i>SAINT</i> (Bruker, 2016)
;
_computing_molecular_graphics
;
<i>DIAMOND</i> (Brandenburg & Putz, 2012)
;
_computing_publication_material
;
<i>SHELXTL</i> (Sheldrick, 2008)
;
_computing_structure_refinement
;
<i>SHELXL2018</i> (Sheldrick, 2015<i>b</i>)
;
_computing_structure_solution
;
<i>SHELXT</i> (Sheldrick, 2015<i>a</i>)
;
_diffrn_ambient_temperature 150(2)
_diffrn_detector_area_resol_mean 10.4167
_diffrn_measured_fraction_theta_full 0.987
_diffrn_measured_fraction_theta_max 0.983
_diffrn_measurement_device_type 'Bruker D8 VENTURE PHOTON 100 CMOS'
_diffrn_measurement_method '\w scans'
_diffrn_radiation_monochromator mirror
_diffrn_radiation_type CuK\a
_diffrn_radiation_wavelength 1.54178
_diffrn_reflns_av_R_equivalents 0.0467
_diffrn_reflns_av_unetI/netI 0.0400
_diffrn_reflns_limit_h_max 8
_diffrn_reflns_limit_h_min -8
_diffrn_reflns_limit_k_max 25
_diffrn_reflns_limit_k_min -26
_diffrn_reflns_limit_l_max 10
_diffrn_reflns_limit_l_min -10
_diffrn_reflns_number 10119
_diffrn_reflns_theta_full 68.000
_diffrn_reflns_theta_max 70.067
_diffrn_reflns_theta_min 4.123
_diffrn_source 'INCOATEC I\mS micro--focus source'
_exptl_absorpt_coefficient_mu 2.532
_exptl_absorpt_correction_T_max 0.97
_exptl_absorpt_correction_T_min 0.64
_exptl_absorpt_correction_type multi-scan
_exptl_absorpt_process_details
;
(<i>SADABS</i>; Krause <i>et al.</i>, 2015)
;
_exptl_crystal_colour colourless
_exptl_crystal_density_diffrn 1.403
_exptl_crystal_density_method 'not measured'
_exptl_crystal_description plate
_exptl_crystal_F_000 600
_exptl_crystal_size_max 0.192
_exptl_crystal_size_mid 0.144
_exptl_crystal_size_min 0.010
_refine_diff_density_max 0.728
_refine_diff_density_min -0.348
_refine_ls_extinction_method none
_refine_ls_goodness_of_fit_ref 1.127
_refine_ls_hydrogen_treatment constr
_refine_ls_matrix_type full
_refine_ls_number_parameters 181
_refine_ls_number_reflns 2555
_refine_ls_number_restraints 0
_refine_ls_restrained_S_all 1.127
_refine_ls_R_factor_all 0.0890
_refine_ls_R_factor_gt 0.0783
_refine_ls_shift/su_max 0.000
_refine_ls_shift/su_mean 0.000
_refine_ls_structure_factor_coef Fsqd
_refine_ls_weighting_details 'w=1/[\s^2^(Fo^2^)+(0.0332P)^2^+4.0657P] where P=(Fo^2^+2Fc^2^)/3'
_refine_ls_weighting_scheme calc
_refine_ls_wR_factor_gt 0.1725
_refine_ls_wR_factor_ref 0.1783
_reflns_number_gt 2170
_reflns_number_total 2555
_reflns_threshold_expression 'I > 2\s(I)'
_cod_data_source_file lh5918sup1.cif
_cod_data_source_block I
_cod_database_code 2243080
_shelx_space_group_comment
;
The symmetry employed for this shelxl refinement is uniquely defined
by the following loop, which should always be used as a source of
symmetry information in preference to the above space-group names.
They are only intended as comments.
;
_shelx_estimated_absorpt_t_min 0.642
_shelx_estimated_absorpt_t_max 0.975

loop_
_space_group_symop_operation_xyz
'x, y, z'
'-x+1/2, y+1/2, -z+1/2'
'-x, -y, -z'
'x-1/2, -y-1/2, z-1/2'

loop_
_atom_site_type_symbol
_atom_site_label
_atom_site_fract_x
_atom_site_fract_y
_atom_site_fract_z
_atom_site_U_iso_or_equiv
_atom_site_adp_type
_atom_site_calc_flag
_atom_site_occupancy
Cl Cl1 0.7800(2) 0.24965(6) 0.45136(18) 0.0683(4) Uani d 1
O O1 0.1693(4) 0.43876(13) 0.9233(3) 0.0390(7) Uani d 1
O O2 0.1917(5) 0.33835(15) 0.3272(4) 0.0569(9) Uani d 1
O O3 0.3893(5) 0.30409(14) 0.5116(4) 0.0505(8) Uani d 1
N N1 0.1864(4) 0.50421(13) 0.7226(3) 0.0269(6) Uani d 1
C C1 0.2615(5) 0.46384(17) 0.4782(4) 0.0282(8) Uani d 1
C C2 0.2997(5) 0.47567(19) 0.3269(4) 0.0345(9) Uani d 1
H H2 0.324683 0.441692 0.262595 0.041 Uiso calc 1
C C3 0.3014(5) 0.5349(2) 0.2715(4) 0.0372(9) Uani d 1
H H3 0.326460 0.541915 0.169253 0.045 Uiso calc 1
C C4 0.2661(5) 0.58513(19) 0.3654(4) 0.0363(9) Uani d 1
H H4 0.267501 0.626395 0.326807 0.044 Uiso calc 1
C C5 0.2290(5) 0.57527(18) 0.5145(4) 0.0312(8) Uani d 1
H H5 0.205814 0.609762 0.577824 0.037 Uiso calc 1
C C6 0.2256(5) 0.51487(17) 0.5719(4) 0.0266(7) Uani d 1
C C7 0.1967(5) 0.44600(17) 0.7888(4) 0.0296(8) Uani d 1
C C8 0.2365(5) 0.39456(17) 0.6907(4) 0.0326(8) Uani d 1
H H8 0.244434 0.353690 0.731581 0.039 Uiso calc 1
C C9 0.2627(5) 0.40246(17) 0.5429(4) 0.0308(8) Uani d 1
C C10 0.1343(5) 0.55651(17) 0.8183(4) 0.0295(8) Uani d 1
H H10A 0.047696 0.584337 0.760268 0.035 Uiso calc 1
H H10B 0.067963 0.540162 0.904796 0.035 Uiso calc 1
C C11 0.2966(6) 0.59261(18) 0.8741(4) 0.0346(9) Uani d 1
C C12 0.4275(7) 0.6208(2) 0.9178(5) 0.0485(11) Uani d 1
H H12 0.533984 0.643689 0.953389 0.058 Uiso calc 1
C C13 0.2778(6) 0.34610(18) 0.4461(5) 0.0385(9) Uani d 1
C C14 0.4018(8) 0.2450(2) 0.4316(6) 0.0595(14) Uani d 1
H H14A 0.286502 0.220384 0.441323 0.071 Uiso calc 1
H H14B 0.419443 0.252540 0.323617 0.071 Uiso calc 1
C C15 0.5603(9) 0.2122(2) 0.4990(6) 0.0629(14) Uani d 1
H H15A 0.559154 0.168527 0.463120 0.076 Uiso calc 1
H H15B 0.551442 0.211642 0.609416 0.076 Uiso calc 1

loop_
_atom_site_aniso_label
_atom_site_aniso_U_11
_atom_site_aniso_U_22
_atom_site_aniso_U_33
_atom_site_aniso_U_12
_atom_site_aniso_U_13
_atom_site_aniso_U_23
Cl1 0.0708(9) 0.0393(6) 0.0940(11) 0.0187(6) -0.0052(7) -0.0096(6)
O1 0.0464(16) 0.0416(15) 0.0301(15) 0.0056(13) 0.0132(12) 0.0061(12)
O2 0.074(2) 0.0488(19) 0.0469(19) 0.0006(17) -0.0037(17) -0.0143(15)
O3 0.057(2) 0.0357(16) 0.060(2) 0.0087(14) 0.0107(16) -0.0126(14)
N1 0.0262(15) 0.0270(15) 0.0282(16) 0.0024(12) 0.0081(12) -0.0009(12)
C1 0.0206(16) 0.0332(19) 0.0314(19) -0.0018(14) 0.0064(14) -0.0014(15)
C2 0.0276(19) 0.047(2) 0.030(2) -0.0039(17) 0.0062(15) -0.0071(17)
C3 0.033(2) 0.051(2) 0.028(2) -0.0076(18) 0.0037(16) 0.0055(17)
C4 0.033(2) 0.041(2) 0.035(2) -0.0045(17) -0.0001(16) 0.0091(17)
C5 0.0264(18) 0.0325(19) 0.035(2) -0.0008(15) 0.0035(15) 0.0018(16)
C6 0.0194(16) 0.0335(19) 0.0273(18) 0.0005(14) 0.0058(13) 0.0004(15)
C7 0.0252(18) 0.0302(19) 0.034(2) 0.0011(14) 0.0082(15) 0.0029(15)
C8 0.0317(19) 0.0285(19) 0.038(2) 0.0020(15) 0.0080(16) 0.0044(16)
C9 0.0249(18) 0.0323(19) 0.036(2) 0.0006(14) 0.0088(15) -0.0020(16)
C10 0.0287(18) 0.0307(19) 0.0297(19) 0.0034(15) 0.0076(15) -0.0025(15)
C11 0.043(2) 0.034(2) 0.028(2) 0.0003(17) 0.0101(17) -0.0039(16)
C12 0.047(3) 0.056(3) 0.043(3) -0.009(2) 0.006(2) -0.010(2)
C13 0.038(2) 0.030(2) 0.049(3) 0.0004(17) 0.0092(19) -0.0001(18)
C14 0.086(4) 0.029(2) 0.065(3) 0.012(2) 0.021(3) -0.005(2)
C15 0.091(4) 0.046(3) 0.051(3) 0.013(3) 0.007(3) 0.002(2)

loop_
_atom_type_symbol
_atom_type_description
_atom_type_scat_dispersion_real
_atom_type_scat_dispersion_imag
_atom_type_scat_source
C C 0.0181 0.0091 'International Tables Vol C Tables 4.2.6.8 and 6.1.1.4'
H H 0.0000 0.0000 'International Tables Vol C Tables 4.2.6.8 and 6.1.1.4'
N N 0.0311 0.0180 'International Tables Vol C Tables 4.2.6.8 and 6.1.1.4'
O O 0.0492 0.0322 'International Tables Vol C Tables 4.2.6.8 and 6.1.1.4'
Cl Cl 0.3639 0.7018 'International Tables Vol C Tables 4.2.6.8 and 6.1.1.4'

loop_
_geom_angle_atom_site_label_1
_geom_angle_atom_site_label_2
_geom_angle_atom_site_label_3
_geom_angle
C13 O3 C14 115.2(4)
C7 N1 C6 123.1(3)
C7 N1 C10 116.9(3)
C6 N1 C10 120.0(3)
C6 C1 C2 118.5(3)
C6 C1 C9 118.1(3)
C2 C1 C9 123.4(3)
C3 C2 C1 121.3(4)
C3 C2 H2 119.4
C1 C2 H2 119.4
C2 C3 C4 119.8(4)
C2 C3 H3 120.1
C4 C3 H3 120.1
C5 C4 C3 120.5(4)
C5 C4 H4 119.8
C3 C4 H4 119.8
C4 C5 C6 120.1(4)
C4 C5 H5 119.9
C6 C5 H5 119.9
C5 C6 N1 120.7(3)
C5 C6 C1 119.8(3)
N1 C6 C1 119.5(3)
O1 C7 N1 121.4(3)
O1 C7 C8 122.5(3)
N1 C7 C8 116.1(3)
C9 C8 C7 122.4(3)
C9 C8 H8 118.8
C7 C8 H8 118.8
C8 C9 C1 120.5(3)
C8 C9 C13 118.7(3)
C1 C9 C13 120.6(3)
C11 C10 N1 112.3(3)
C11 C10 H10A 109.1
N1 C10 H10A 109.1
C11 C10 H10B 109.1
N1 C10 H10B 109.1
H10A C10 H10B 107.9
C12 C11 C10 179.1(5)
C11 C12 H12 180.0
O2 C13 O3 124.4(4)
O2 C13 C9 124.6(4)
O3 C13 C9 110.8(4)
C15 C14 O3 106.6(5)
C15 C14 H14A 110.4
O3 C14 H14A 110.4
C15 C14 H14B 110.4
O3 C14 H14B 110.4
H14A C14 H14B 108.6
C14 C15 Cl1 111.0(4)
C14 C15 H15A 109.4
Cl1 C15 H15A 109.4
C14 C15 H15B 109.4
Cl1 C15 H15B 109.4
H15A C15 H15B 108.0

loop_
_geom_bond_atom_site_label_1
_geom_bond_atom_site_label_2
_geom_bond_distance
Cl1 C15 1.838(6)
O1 C7 1.235(5)
O2 C13 1.213(5)
O3 C13 1.322(5)
O3 C14 1.459(5)
N1 C7 1.381(5)
N1 C6 1.405(4)
N1 C10 1.469(4)
C1 C6 1.409(5)
C1 C2 1.412(5)
C1 C9 1.437(5)
C2 C3 1.363(6)
C2 H2 0.9500
C3 C4 1.396(6)
C3 H3 0.9500
C4 C5 1.385(5)
C4 H4 0.9500
C5 C6 1.393(5)
C5 H5 0.9500
C7 C8 1.445(5)
C8 C9 1.351(5)
C8 H8 0.9500
C9 C13 1.492(5)
C10 C11 1.465(5)
C10 H10A 0.9900
C10 H10B 0.9900
C11 C12 1.169(6)
C12 H12 0.9500
C14 C15 1.444(8)
C14 H14A 0.9900
C14 H14B 0.9900
C15 H15A 0.9900
C15 H15B 0.9900

loop_
_geom_contact_atom_site_label_1
_geom_contact_atom_site_label_2
_geom_contact_distance
_geom_contact_site_symmetry_2
_geom_contact_publ_flag
Cl1 O3 3.110(3) . yes
Cl1 C12 3.629(5) 2_646 yes
Cl1 H12 2.75 2_646 yes
Cl1 H5 3.03 3_666 yes
Cl1 H8 2.96 4_665 yes
O1 C10 3.250(5) 3_567 yes
O1 C12 3.409(6) 3_667 yes
O1 C15 3.406(5) 4_566 yes
O2 C2 3.045(5) . yes
O2 C15 3.219(6) 4_565 yes
O3 Cl1 3.110(3) . yes
O1 H10B 2.30 . yes
O1 H10B 2.39 3_567 yes
O1 H15A 2.46 4_566 yes
O2 H14B 2.46 . yes
O2 H2 2.49 . yes
O2 H14A 2.80 . yes
O2 H15B 2.40 4_565 yes
O2 H10A 2.49 3_566 yes
O3 H8 2.50 . yes
C1 C6 3.534(5) 3_566 yes
C2 C6 3.489(5) 3_666 yes
C2 C10 3.388(5) 3_566 yes
C4 C7 3.597(5) 3_566 yes
C4 C9 3.452(5) 3_666 yes
C5 C11 3.241(5) . yes
C5 C9 3.575(5) 3_566 yes
C6 C6 3.485(4) 3_566 yes
C2 H10A 2.88 3_566 yes
C5 H10A 2.61 . yes
C10 H5 2.50 . yes
C11 H3 2.85 1_556 yes
C11 H5 2.72 . yes
C12 H14A 2.95 2_556 yes
C12 H2 2.80 3_666 yes
C12 H3 2.93 1_556 yes
C13 H2 2.65 . yes
H5 H10A 2.10 . yes
H8 H15A 2.55 4_566 yes

loop_
_geom_hbond_atom_site_label_D
_geom_hbond_atom_site_label_H
_geom_hbond_atom_site_label_A
_geom_hbond_site_symmetry_A
_geom_hbond_distance_DH
_geom_hbond_distance_HA
_geom_hbond_distance_DA
_geom_hbond_angle_DHA
_geom_hbond_publ_flag
C10 H10A O2 3_566 0.99 2.49 3.458(5) 167 yes
C10 H10B O1 3_567 0.99 2.39 3.250(4) 145 yes
C15 H15A O1 4_665 0.99 2.46 3.406(6) 159 yes
C15 H15B O2 4_666 0.99 2.40 3.219(6) 140 yes

loop_
_geom_torsion_atom_site_label_1
_geom_torsion_atom_site_label_2
_geom_torsion_atom_site_label_3
_geom_torsion_atom_site_label_4
_geom_torsion
C6 C1 C2 C3 -0.3(5)
C9 C1 C2 C3 -178.4(4)
C1 C2 C3 C4 0.4(6)
C2 C3 C4 C5 -0.1(6)
C3 C4 C5 C6 -0.4(6)
C4 C5 C6 N1 -179.4(3)
C4 C5 C6 C1 0.5(5)
C7 N1 C6 C5 -174.3(3)
C10 N1 C6 C5 4.7(5)
C7 N1 C6 C1 5.7(5)
C10 N1 C6 C1 -175.2(3)
C2 C1 C6 C5 -0.2(5)
C9 C1 C6 C5 178.0(3)
C2 C1 C6 N1 179.7(3)
C9 C1 C6 N1 -2.1(5)
C6 N1 C7 O1 176.8(3)
C10 N1 C7 O1 -2.3(5)
C6 N1 C7 C8 -4.7(5)
C10 N1 C7 C8 176.2(3)
O1 C7 C8 C9 178.7(4)
N1 C7 C8 C9 0.1(5)
C7 C8 C9 C1 3.3(6)
C7 C8 C9 C13 -171.9(3)
C6 C1 C9 C8 -2.3(5)
C2 C1 C9 C8 175.9(4)
C6 C1 C9 C13 172.9(3)
C2 C1 C9 C13 -9.0(5)
C7 N1 C10 C11 99.5(4)
C6 N1 C10 C11 -79.6(4)
C14 O3 C13 O2 -0.9(6)
C14 O3 C13 C9 175.3(4)
C8 C9 C13 O2 131.0(5)
C1 C9 C13 O2 -44.2(6)
C8 C9 C13 O3 -45.2(5)
C1 C9 C13 O3 139.6(4)
C13 O3 C14 C15 166.2(4)
O3 C14 C15 Cl1 -70.8(5)

_cod_database_fobs_code 2243080
